data_7248563
loop_
_publ_author_name
'Teng, Yu-Kang'
'Wu, Qian'
'Sun, Yao'
'Wang, Chen'
'Zhang, Rui'
'Lu, Zhen-Zhong'

_publ_section_title
;
 Mixed matrix membranes based on fluorescent coordination polymers for the
 detection of Cr2O72&#x2212; in water
;
_journal_issue 20
_journal_name_full CrystEngComm
_journal_page_first 2635
_journal_page_last 2640
_journal_paper_doi 10.1039/D4CE00182F
_journal_volume 26
_journal_year 2024
_chemical_formula_moiety 'C46 H41 Cd2 N6 O8, 2(H2 O)'
_chemical_formula_sum 'C46 H45 Cd2 N6 O10'
_chemical_formula_weight 1066.68
_space_group_crystal_system monoclinic
_space_group_IT_number 14
_space_group_name_Hall '-P 2yn'
_space_group_name_H-M_alt 'P 1 21/n 1'
_atom_sites_solution_hydrogens mixed
_atom_sites_solution_primary direct
_audit_creation_date 2023-12-29
_audit_creation_method
;
Olex2 1.3
(compiled 2020.11.12 svn.r5f609507 for OlexSys, GUI svn.r6408)
;
_audit_update_record
;
2024-01-15 deposited with the CCDC.	2024-04-08 downloaded from the CCDC.
;
_cell_angle_alpha 90
_cell_angle_beta 104.9600(10)
_cell_angle_gamma 90
_cell_formula_units_Z 4
_cell_length_a 13.1661(2)
_cell_length_b 20.0691(4)
_cell_length_c 17.0366(3)
_cell_measurement_reflns_used 9823
_cell_measurement_temperature 193.0
_cell_measurement_theta_max 68.166
_cell_measurement_theta_min 4.115
_cell_volume 4349.03(13)
_computing_cell_refinement 'SAINT V8.40B (?, 2016)'
_computing_data_reduction 'SAINT V8.40B (?, 2016)'
_computing_molecular_graphics 'Olex2 1.3 (Dolomanov et al., 2009)'
_computing_publication_material 'Olex2 1.3 (Dolomanov et al., 2009)'
_computing_structure_refinement 'XL  (Sheldrick, 2008)'
_computing_structure_solution 'SHELXS  (Sheldrick, 2008)'
_diffrn_ambient_temperature 193.0
_diffrn_measured_fraction_theta_full 0.996
_diffrn_measured_fraction_theta_max 0.994
_diffrn_measurement_device_type 'CCD area detector'
_diffrn_measurement_method 'phi and omega scans'
_diffrn_radiation_type CuK\a
_diffrn_radiation_wavelength 1.54178
_diffrn_reflns_av_R_equivalents 0.0346
_diffrn_reflns_av_unetI/netI 0.0273
_diffrn_reflns_Laue_measured_fraction_full 0.996
_diffrn_reflns_Laue_measured_fraction_max 0.994
_diffrn_reflns_limit_h_max 15
_diffrn_reflns_limit_h_min -15
_diffrn_reflns_limit_k_max 19
_diffrn_reflns_limit_k_min -24
_diffrn_reflns_limit_l_max 20
_diffrn_reflns_limit_l_min -20
_diffrn_reflns_number 34284
_diffrn_reflns_point_group_measured_fraction_full 0.996
_diffrn_reflns_point_group_measured_fraction_max 0.994
_diffrn_reflns_theta_full 67.679
_diffrn_reflns_theta_max 68.297
_diffrn_reflns_theta_min 3.473
_exptl_absorpt_coefficient_mu 8.392
_exptl_absorpt_correction_T_max 0.255
_exptl_absorpt_correction_T_min 0.223
_exptl_absorpt_correction_type multi-scan
_exptl_absorpt_process_details
;
SADABS-2016/2 (Bruker,2016/2) was used for absorption correction.
wR2(int) was 0.0882 before and 0.0467 after correction.
The Ratio of minimum to maximum transmission is 0.7397.
The \l/2 correction factor is Not present.
;
_exptl_crystal_colour colourless
_exptl_crystal_colour_primary colourless
_exptl_crystal_density_diffrn 1.629
_exptl_crystal_description block
_exptl_crystal_F_000 2156
_exptl_crystal_size_max 0.23
_exptl_crystal_size_mid 0.21
_exptl_crystal_size_min 0.18
_refine_diff_density_max 1.010
_refine_diff_density_min -0.921
_refine_diff_density_rms 0.083
_refine_ls_extinction_method none
_refine_ls_goodness_of_fit_ref 1.044
_refine_ls_hydrogen_treatment constr
_refine_ls_matrix_type full
_refine_ls_number_parameters 572
_refine_ls_number_reflns 7917
_refine_ls_number_restraints 40
_refine_ls_restrained_S_all 1.115
_refine_ls_R_factor_all 0.0342
_refine_ls_R_factor_gt 0.0312
_refine_ls_shift/su_max 0.002
_refine_ls_shift/su_mean 0.000
_refine_ls_structure_factor_coef Fsqd
_refine_ls_weighting_details 'w=1/[\s^2^(Fo^2^)+(0.0742P)^2^+1.9375P] where P=(Fo^2^+2Fc^2^)/3'
_refine_ls_weighting_scheme calc
_refine_ls_wR_factor_gt 0.0999
_refine_ls_wR_factor_ref 0.1025
_reflns_Friedel_coverage 0.000
_reflns_number_gt 7271
_reflns_number_total 7917
_reflns_threshold_expression 'I > 2\s(I)'
_cod_data_source_file d4ce00182f2.cif
_cod_data_source_block 3
_cod_depositor_comments 'Adding full bibliography for 7248562--7248564.cif.'
_cod_database_code 7248563
_shelx_shelxl_version_number 2018/3
_shelx_space_group_comment
;
The symmetry employed for this shelxl refinement is uniquely defined
by the following loop, which should always be used as a source of
symmetry information in preference to the above space-group names.
They are only intended as comments.
;
_shelx_estimated_absorpt_t_max 0.313
_shelx_estimated_absorpt_t_min 0.248
_olex2_refinement_description
;
1. Fixed Uiso
 At 1.2 times of:
  All C(H) groups, All C(H,H) groups
 At 1.5 times of:
  All O(H,H) groups
2. Rigid bond restraints
 N1, C39, N2, C38, C37
 with sigma for 1-2 distances of 0.01 and sigma for 1-3 distances of 0.01
3. Uiso/Uaniso restraints and constraints
N1 \\sim C39 \\sim N2 \\sim C38 \\sim C37: within 2A with sigma of 0.005 and
sigma for terminal atoms of 0.01 within 2A
4.a Riding coordinates:
 O10(H10A,H10B), O9(H9A,H9B)
4.b Ternary CH refined with riding coordinates:
 C5(H5), C13(H13), C10(H10), C2(H2)
4.c Secondary CH2 refined with riding coordinates:
 C4(H4A,H4B), C6(H6A,H6B), C15(H15A,H15B), C14(H14A,H14B), C3(H3A,H3B), C7(H7A,
 H7B), C11(H11A,H11B), C12(H12A,H12B)
4.d Aromatic/amide H refined with riding coordinates:
 C20(H20), C35(H35), C34(H34), C19(H19), C21(H21), C39(H39), C23(H23),
 C22(H22), C30(H30), C36(H36), C31(H31), C33(H33), C32(H32), C46(H46), C18(H18),
  C17(H17), C44(H44), C43(H43), C45(H45), C38(H38), C37(H37)
;
_olex2_submission_special_instructions 'No special instructions were received'

loop_
_space_group_symop_operation_xyz
'x, y, z'
'-x+1/2, y+1/2, -z+1/2'
'-x, -y, -z'
'x-1/2, -y-1/2, z-1/2'

loop_
_atom_site_label
_atom_site_type_symbol
_atom_site_fract_x
_atom_site_fract_y
_atom_site_fract_z
_atom_site_U_iso_or_equiv
_atom_site_adp_type
_atom_site_occupancy
_atom_site_site_symmetry_order
_atom_site_calc_flag
_atom_site_refinement_flags_posn
_atom_site_refinement_flags_adp
_atom_site_refinement_flags_occupancy
_atom_site_disorder_assembly
_atom_site_disorder_group
Cd1 Cd 0.15176(2) 0.32872(2) 0.68986(2) 0.02355(9) Uani 1 1 d . . . . .
Cd2 Cd 0.85243(2) 0.30274(2) 0.22947(2) 0.02303(9) Uani 1 1 d . . . . .
O2 O 0.98352(16) 0.23872(13) 0.20231(14) 0.0319(5) Uani 1 1 d . . . . .
O3 O 1.53436(16) 0.23600(13) 0.24078(14) 0.0323(5) Uani 1 1 d . . . . .
O1 O 1.03092(17) 0.33104(13) 0.27096(15) 0.0345(6) Uani 1 1 d . . . . .
O6 O 0.29830(17) 0.29553(12) 0.77777(14) 0.0296(5) Uani 1 1 d . . . . .
O4 O 1.47480(17) 0.18496(13) 0.12266(14) 0.0317(5) Uani 1 1 d . . . . .
O5 O 0.3556(2) 0.39792(13) 0.76200(14) 0.0393(6) Uani 1 1 d . . . . .
N4 N 0.2971(2) 0.36004(14) 0.49110(15) 0.0259(6) Uani 1 1 d . . . . .
N5 N 0.6732(2) 0.37170(15) 0.39157(16) 0.0283(6) Uani 1 1 d . . . . .
N3 N 0.1991(2) 0.35625(16) 0.57757(16) 0.0305(6) Uani 1 1 d . . . . .
N6 N 0.7903(2) 0.35777(15) 0.32146(17) 0.0301(6) Uani 1 1 d . . . . .
N1 N 0.0573(3) 0.47173(15) 0.8552(2) 0.0457(7) Uani 1 1 d . U . . .
O8 O 0.6847(2) 0.29034(16) 1.14115(18) 0.0570(9) Uani 1 1 d . . . . .
N2 N 0.1081(3) 0.41693(15) 0.75988(19) 0.0389(7) Uani 1 1 d . U . . .
C16 C 0.3656(2) 0.34441(18) 0.79821(19) 0.0281(7) Uani 1 1 d . . . . .
C1 C 1.4610(2) 0.22141(16) 0.17933(19) 0.0255(6) Uani 1 1 d . . . . .
C24 C 0.4140(2) 0.42074(16) 0.42721(17) 0.0242(6) Uani 1 1 d . . . . .
C29 C 0.3901(2) 0.36190(17) 0.46196(17) 0.0247(6) Uani 1 1 d . . . . .
C26 C 0.5754(2) 0.36768(17) 0.41390(18) 0.0253(6) Uani 1 1 d . . . . .
C5 C 1.1687(2) 0.26225(17) 0.24583(19) 0.0257(6) Uani 1 1 d . . . . .
H5 H 1.202687 0.252947 0.304384 0.031 Uiso 1 1 calc R U . . .
C13 C 0.4548(2) 0.33044(17) 0.87283(19) 0.0273(7) Uani 1 1 d . . . . .
H13 H 0.469106 0.281444 0.874937 0.033 Uiso 1 1 calc R U . . .
C25 C 0.5096(2) 0.42353(17) 0.40036(17) 0.0244(6) Uani 1 1 d . . . . .
C20 C 0.5330(3) 0.48290(18) 0.36266(19) 0.0298(7) Uani 1 1 d . . . . .
H20 H 0.594931 0.485047 0.343932 0.036 Uiso 1 1 calc R U . . .
C27 C 0.5511(3) 0.30858(18) 0.44806(19) 0.0281(7) Uani 1 1 d . . . . .
C35 C 0.1942(2) 0.35812(19) 0.44567(19) 0.0303(7) Uani 1 1 d . . . . .
H35 H 0.169738 0.358690 0.388107 0.036 Uiso 1 1 calc R U . . .
C10 C 0.6133(2) 0.36020(17) 1.02569(18) 0.0260(6) Uani 1 1 d . . . . .
H10 H 0.607565 0.409626 1.030667 0.031 Uiso 1 1 calc R U . . .
C28 C 0.4541(3) 0.30468(16) 0.47197(19) 0.0272(7) Uani 1 1 d . . . . .
C9 C 0.6999(2) 0.33629(17) 1.09712(18) 0.0264(7) Uani 1 1 d . . . . .
C4 C 1.2261(2) 0.32178(17) 0.2205(2) 0.0266(7) Uani 1 1 d . . . . .
H4A H 1.190153 0.334790 0.164115 0.032 Uiso 1 1 calc R U . . .
H4B H 1.223191 0.360143 0.256364 0.032 Uiso 1 1 calc R U . . .
C8 C 1.0534(2) 0.27869(18) 0.23874(18) 0.0264(7) Uani 1 1 d . . . . .
C34 C 0.2958(3) 0.35835(19) 0.57027(18) 0.0298(7) Uani 1 1 d . . . . .
H34 H 0.356732 0.358656 0.614633 0.036 Uiso 1 1 calc R U . . .
C19 C 0.6910(2) 0.34777(18) 0.32234(19) 0.0279(7) Uani 1 1 d . . . . .
H19 H 0.639678 0.326694 0.280119 0.033 Uiso 1 1 calc R U . . .
C2 C 1.3495(2) 0.24327(17) 0.17558(19) 0.0265(7) Uani 1 1 d . . . . .
H2 H 1.312482 0.252488 0.117559 0.032 Uiso 1 1 calc R U . . .
C21 C 0.4684(3) 0.53611(19) 0.3532(2) 0.0362(8) Uani 1 1 d . . . . .
H21 H 0.484361 0.574953 0.326846 0.043 Uiso 1 1 calc R U . . .
C6 C 1.1799(3) 0.19994(18) 0.1981(2) 0.0354(8) Uani 1 1 d . . . . .
H6A H 1.142254 0.206322 0.140317 0.043 Uiso 1 1 calc R U . . .
H6B H 1.147470 0.161706 0.219243 0.043 Uiso 1 1 calc R U . . .
O7 O 0.7881(2) 0.3618(2) 1.1109(2) 0.0835(14) Uani 1 1 d . . . . .
C15 C 0.6433(2) 0.34587(18) 0.94634(18) 0.0279(7) Uani 1 1 d . . . . .
H15A H 0.708498 0.370371 0.946199 0.033 Uiso 1 1 calc R U . . .
H15B H 0.657493 0.297658 0.942980 0.033 Uiso 1 1 calc R U . . .
C39 C 0.0713(3) 0.41221(17) 0.8239(2) 0.0332(7) Uani 1 1 d . U . . .
H39 H 0.056119 0.371025 0.845869 0.040 Uiso 1 1 calc R U . . .
C14 C 0.5565(2) 0.36643(18) 0.87266(18) 0.0287(7) Uani 1 1 d . . . . .
H14A H 0.545506 0.415189 0.873678 0.034 Uiso 1 1 calc R U . . .
H14B H 0.577412 0.355364 0.822390 0.034 Uiso 1 1 calc R U . . .
C23 C 0.3499(3) 0.47874(18) 0.4175(2) 0.0316(7) Uani 1 1 d . . . . .
H23 H 0.287633 0.478426 0.435808 0.038 Uiso 1 1 calc R U . . .
C3 C 1.3411(2) 0.30509(16) 0.2256(2) 0.0289(7) Uani 1 1 d . . . . .
H3A H 1.374474 0.343318 0.205235 0.035 Uiso 1 1 calc R U . . .
H3B H 1.379269 0.297342 0.282986 0.035 Uiso 1 1 calc R U . . .
C22 C 0.3765(3) 0.5345(2) 0.3824(2) 0.0382(8) Uani 1 1 d . . . . .
H22 H 0.333243 0.572958 0.377332 0.046 Uiso 1 1 calc R U . . .
C30 C 0.6185(3) 0.25225(19) 0.4607(2) 0.0348(8) Uani 1 1 d . . . . .
H30 H 0.683847 0.254522 0.446765 0.042 Uiso 1 1 calc R U . . .
C40 C -0.0785(3) 0.49707(17) 0.9247(2) 0.0383(8) Uani 1 1 d . . . . .
C36 C 0.1349(3) 0.35523(19) 0.4998(2) 0.0326(7) Uani 1 1 d . . . . .
H36 H 0.060365 0.352868 0.486153 0.039 Uiso 1 1 calc R U . . .
C41 C 0.0273(3) 0.48554(17) 0.9286(2) 0.0378(8) Uani 1 1 d . . . . .
C7 C 1.2951(3) 0.18467(18) 0.2047(3) 0.0357(8) Uani 1 1 d . . . . .
H7A H 1.300098 0.144856 0.171552 0.043 Uiso 1 1 calc R U . . .
H7B H 1.331404 0.174502 0.261907 0.043 Uiso 1 1 calc R U . . .
C31 C 0.5904(3) 0.19490(19) 0.4925(2) 0.0421(9) Uani 1 1 d . . . . .
H31 H 0.636808 0.157796 0.501091 0.051 Uiso 1 1 calc R U . . .
C33 C 0.4270(3) 0.24346(18) 0.5036(2) 0.0352(8) Uani 1 1 d . . . . .
H33 H 0.362368 0.239861 0.518259 0.042 Uiso 1 1 calc R U . . .
C11 C 0.5067(3) 0.3300(2) 1.0255(2) 0.0343(8) Uani 1 1 d . . . . .
H11A H 0.512913 0.280885 1.028064 0.041 Uiso 1 1 calc R U . . .
H11B H 0.485943 0.345241 1.074428 0.041 Uiso 1 1 calc R U . . .
C32 C 0.4928(3) 0.18990(19) 0.5130(2) 0.0405(9) Uani 1 1 d . . . . .
H32 H 0.473303 0.149113 0.533339 0.049 Uiso 1 1 calc R U . . .
C42 C 0.1071(3) 0.48808(17) 1.0009(2) 0.0395(9) Uani 1 1 d . . . . .
C46 C 0.1604(4) 0.5043(2) 1.1496(2) 0.0471(10) Uani 1 1 d . . . . .
H46 H 0.143791 0.514093 1.199417 0.057 Uiso 1 1 calc R U . . .
C12 C 0.4214(3) 0.3497(2) 0.94978(19) 0.0345(8) Uani 1 1 d . . . . .
H12A H 0.409140 0.398358 0.950077 0.041 Uiso 1 1 calc R U . . .
H12B H 0.354834 0.326847 0.949998 0.041 Uiso 1 1 calc R U . . .
C18 C 0.7661(3) 0.3995(2) 0.4362(2) 0.0464(10) Uani 1 1 d . . . . .
H18 H 0.778096 0.421073 0.487395 0.056 Uiso 1 1 calc R U . . .
C17 C 0.8362(3) 0.3899(2) 0.3920(2) 0.0427(9) Uani 1 1 d . . . . .
H17 H 0.907633 0.403575 0.407904 0.051 Uiso 1 1 calc R U . . .
C44 C 0.2886(4) 0.4775(2) 1.0762(3) 0.0542(11) Uani 1 1 d . . . . .
H44 H 0.359997 0.469353 1.077355 0.065 Uiso 1 1 calc R U . . .
C43 C 0.2146(3) 0.4757(2) 1.0052(3) 0.0480(10) Uani 1 1 d . . . . .
H43 H 0.234650 0.465823 0.956706 0.058 Uiso 1 1 calc R U . . .
C45 C 0.2607(4) 0.4916(2) 1.1491(3) 0.0541(11) Uani 1 1 d . . . . .
H45 H 0.313799 0.492209 1.198915 0.065 Uiso 1 1 calc R U . . .
C38 C 0.0848(6) 0.5169(3) 0.8052(4) 0.0886(13) Uani 1 1 d . U . . .
H38 H 0.082565 0.564037 0.809951 0.106 Uiso 1 1 calc R U . . .
C37 C 0.1161(6) 0.4823(3) 0.7472(3) 0.0831(12) Uani 1 1 d . U . . .
H37 H 0.139966 0.501458 0.704226 0.100 Uiso 1 1 calc R U . . .
O10 O 0.3937(8) 0.5264(4) 0.8297(5) 0.203(4) Uani 1 1 d . . . . .
H10A H 0.381148 0.487097 0.848015 0.305 Uiso 1 1 d R U . . .
H10B H 0.369908 0.512037 0.779384 0.305 Uiso 1 1 d R U . . .
O9 O 0.9059(10) 0.4548(7) 0.6088(7) 0.301(6) Uiso 1 1 d . . . . .
H9A H 0.912873 0.416690 0.582223 0.451 Uiso 1 1 d R U . . .
H9B H 0.944323 0.448130 0.659733 0.451 Uiso 1 1 d R U . . .

loop_
_atom_site_aniso_label
_atom_site_aniso_U_11
_atom_site_aniso_U_22
_atom_site_aniso_U_33
_atom_site_aniso_U_23
_atom_site_aniso_U_13
_atom_site_aniso_U_12
Cd1 0.01694(12) 0.03405(15) 0.02193(13) -0.00178(8) 0.00911(9) -0.00196(8)
Cd2 0.01489(12) 0.03281(15) 0.02210(13) 0.00183(8) 0.00604(9) 0.00204(8)
O2 0.0177(10) 0.0409(14) 0.0386(12) -0.0051(11) 0.0103(9) -0.0018(10)
O3 0.0190(10) 0.0373(13) 0.0411(13) -0.0046(11) 0.0086(9) -0.0004(10)
O1 0.0176(11) 0.0423(15) 0.0446(14) -0.0125(11) 0.0097(10) 0.0036(10)
O6 0.0201(11) 0.0344(13) 0.0326(12) -0.0095(10) 0.0039(9) -0.0028(9)
O4 0.0216(11) 0.0437(14) 0.0318(12) -0.0052(11) 0.0106(9) 0.0042(10)
O5 0.0413(14) 0.0358(14) 0.0333(12) 0.0036(11) -0.0042(10) -0.0028(11)
N4 0.0233(12) 0.0340(15) 0.0225(12) 0.0006(11) 0.0098(10) -0.0031(11)
N5 0.0225(13) 0.0380(16) 0.0272(13) -0.0054(12) 0.0113(10) 0.0006(12)
N3 0.0230(13) 0.0477(18) 0.0229(12) 0.0004(12) 0.0098(10) -0.0066(12)
N6 0.0204(13) 0.0378(16) 0.0341(14) -0.0053(12) 0.0106(11) 0.0002(11)
N1 0.080(2) 0.0225(14) 0.0506(16) -0.0080(13) 0.0460(15) -0.0086(14)
O8 0.0463(17) 0.0519(18) 0.0537(17) 0.0248(15) -0.0216(14) -0.0176(14)
N2 0.0568(17) 0.0285(14) 0.0428(15) -0.0072(12) 0.0336(13) -0.0067(13)
C16 0.0243(15) 0.0336(18) 0.0252(15) -0.0063(14) 0.0044(12) 0.0000(14)
C1 0.0191(14) 0.0274(16) 0.0317(16) 0.0047(13) 0.0099(12) 0.0000(12)
C24 0.0234(14) 0.0302(17) 0.0211(14) -0.0018(12) 0.0098(12) -0.0006(13)
C29 0.0230(15) 0.0343(18) 0.0186(13) -0.0016(12) 0.0088(11) -0.0014(13)
C26 0.0226(15) 0.0348(18) 0.0206(13) -0.0034(13) 0.0095(11) 0.0011(13)
C5 0.0171(14) 0.0316(17) 0.0300(15) -0.0025(13) 0.0093(12) 0.0005(12)
C13 0.0233(16) 0.0301(18) 0.0265(16) -0.0017(13) 0.0029(13) -0.0020(13)
C25 0.0222(14) 0.0317(17) 0.0213(13) -0.0001(12) 0.0091(11) -0.0005(13)
C20 0.0267(15) 0.0359(18) 0.0294(16) 0.0036(14) 0.0119(13) -0.0039(14)
C27 0.0291(17) 0.0341(18) 0.0222(15) -0.0028(13) 0.0085(13) 0.0032(14)
C35 0.0249(15) 0.042(2) 0.0221(14) 0.0002(14) 0.0034(12) -0.0005(14)
C10 0.0236(15) 0.0288(17) 0.0228(14) 0.0005(13) 0.0010(12) 0.0027(13)
C28 0.0335(17) 0.0290(18) 0.0208(14) -0.0027(12) 0.0101(13) -0.0032(13)
C9 0.0235(15) 0.0348(18) 0.0209(14) -0.0008(13) 0.0053(12) 0.0035(13)
C4 0.0211(15) 0.0281(17) 0.0332(16) 0.0008(13) 0.0116(13) 0.0024(13)
C8 0.0190(14) 0.0387(19) 0.0235(14) 0.0013(14) 0.0090(12) 0.0018(14)
C34 0.0237(15) 0.046(2) 0.0209(14) 0.0008(14) 0.0080(12) -0.0081(14)
C19 0.0221(15) 0.0358(18) 0.0285(15) -0.0057(14) 0.0117(13) -0.0014(13)
C2 0.0167(14) 0.0359(18) 0.0296(15) -0.0025(14) 0.0108(12) -0.0007(13)
C21 0.0344(18) 0.0342(19) 0.0405(18) 0.0108(16) 0.0107(15) -0.0024(15)
C6 0.0229(16) 0.034(2) 0.055(2) -0.0127(16) 0.0206(15) -0.0068(14)
O7 0.0361(16) 0.131(4) 0.066(2) 0.062(2) -0.0191(14) -0.0319(19)
C15 0.0214(15) 0.0379(18) 0.0243(15) 0.0002(14) 0.0056(12) -0.0026(13)
C39 0.0504(18) 0.0220(15) 0.0333(15) -0.0033(13) 0.0220(14) -0.0024(14)
C14 0.0254(15) 0.0387(19) 0.0215(14) 0.0002(13) 0.0049(12) -0.0056(14)
C23 0.0266(16) 0.0336(19) 0.0379(17) 0.0019(15) 0.0142(14) 0.0043(14)
C3 0.0200(16) 0.0264(18) 0.0420(19) -0.0030(14) 0.0111(14) -0.0022(12)
C22 0.0335(18) 0.036(2) 0.047(2) 0.0106(17) 0.0127(15) 0.0093(15)
C30 0.0398(19) 0.0356(19) 0.0303(16) -0.0029(15) 0.0112(14) 0.0106(16)
C40 0.056(2) 0.0222(17) 0.0428(19) -0.0072(15) 0.0245(17) -0.0072(16)
C36 0.0203(15) 0.048(2) 0.0280(16) 0.0015(15) 0.0040(12) -0.0027(14)
C41 0.060(2) 0.0214(16) 0.0402(19) -0.0085(15) 0.0280(18) -0.0056(16)
C7 0.0232(17) 0.0279(17) 0.063(2) -0.0079(17) 0.0232(16) -0.0026(14)
C31 0.057(2) 0.032(2) 0.0363(19) -0.0024(15) 0.0094(17) 0.0141(17)
C33 0.045(2) 0.0314(19) 0.0307(16) 0.0004(14) 0.0120(15) -0.0031(16)
C11 0.0246(17) 0.053(2) 0.0250(15) 0.0066(15) 0.0056(13) 0.0019(15)
C32 0.058(2) 0.0274(19) 0.0340(18) 0.0036(15) 0.0081(17) -0.0008(17)
C42 0.057(2) 0.0209(17) 0.049(2) -0.0126(15) 0.0294(19) -0.0087(16)
C46 0.066(3) 0.035(2) 0.042(2) -0.0056(17) 0.0162(19) -0.0051(19)
C12 0.0215(15) 0.056(2) 0.0253(16) 0.0028(16) 0.0042(13) 0.0024(15)
C18 0.0296(18) 0.073(3) 0.0349(18) -0.021(2) 0.0059(15) -0.0065(19)
C17 0.0227(16) 0.060(3) 0.043(2) -0.0165(19) 0.0055(15) -0.0043(17)
C44 0.050(2) 0.037(2) 0.081(3) -0.012(2) 0.026(2) -0.0091(19)
C43 0.054(2) 0.031(2) 0.067(3) -0.0184(19) 0.029(2) -0.0130(18)
C45 0.061(3) 0.039(2) 0.057(3) -0.004(2) 0.007(2) -0.007(2)
C38 0.174(3) 0.0323(19) 0.088(3) -0.006(2) 0.085(3) -0.019(2)
C37 0.161(3) 0.037(2) 0.079(2) -0.004(2) 0.081(2) -0.016(2)
O10 0.313(11) 0.114(6) 0.165(6) -0.047(5) 0.029(6) -0.003(7)

loop_
_atom_type_symbol
_atom_type_description
_atom_type_scat_dispersion_real
_atom_type_scat_dispersion_imag
_atom_type_scat_source
C C 0.0181 0.0091 'International Tables Vol C Tables 4.2.6.8 and 6.1.1.4'
H H 0.0000 0.0000 'International Tables Vol C Tables 4.2.6.8 and 6.1.1.4'
Cd Cd 0.1185 4.6533 'International Tables Vol C Tables 4.2.6.8 and 6.1.1.4'
N N 0.0311 0.0180 'International Tables Vol C Tables 4.2.6.8 and 6.1.1.4'
O O 0.0492 0.0322 'International Tables Vol C Tables 4.2.6.8 and 6.1.1.4'

loop_
_geom_angle_atom_site_label_1
_geom_angle_atom_site_label_2
_geom_angle_atom_site_label_3
_geom_angle
_geom_angle_site_symmetry_1
_geom_angle_site_symmetry_3
_geom_angle_publ_flag
O3 Cd1 O8 77.86(11) 4_466 4_565 ?
O3 Cd1 C1 28.23(9) 4_466 4_466 ?
O6 Cd1 O3 97.18(8) . 4_466 ?
O6 Cd1 O4 151.77(9) . 4_466 ?
O6 Cd1 N3 105.49(9) . . ?
O6 Cd1 O8 75.65(8) . 4_565 ?
O6 Cd1 N2 99.90(11) . . ?
O6 Cd1 C1 124.88(9) . 4_466 ?
O4 Cd1 O3 56.43(8) 4_466 4_466 ?
O4 Cd1 O8 87.87(9) 4_466 4_565 ?
O4 Cd1 C1 28.20(9) 4_466 4_466 ?
N3 Cd1 O3 144.10(9) . 4_466 ?
N3 Cd1 O4 94.19(9) . 4_466 ?
N3 Cd1 O8 81.23(12) . 4_565 ?
N3 Cd1 N2 114.77(11) . . ?
N3 Cd1 C1 120.16(10) . 4_466 ?
O8 Cd1 C1 82.16(10) 4_565 4_466 ?
N2 Cd1 O3 87.57(9) . 4_466 ?
N2 Cd1 O4 89.63(11) . 4_466 ?
N2 Cd1 O8 163.96(11) . 4_565 ?
N2 Cd1 C1 88.18(10) . 4_466 ?
O2 Cd2 O1 56.49(8) . . ?
O2 Cd2 O6 84.91(8) . 4_665 ?
O2 Cd2 O8 116.42(11) . 1_554 ?
O2 Cd2 C9 114.16(9) . 1_554 ?
O2 Cd2 C8 28.25(9) . . ?
O2 Cd2 O7 103.67(13) . 1_554 ?
O1 Cd2 C9 131.77(10) . 1_554 ?
O1 Cd2 C8 28.24(9) . . ?
O6 Cd2 O1 118.39(9) 4_665 . ?
O6 Cd2 O8 79.19(9) 4_665 1_554 ?
O6 Cd2 C9 106.20(9) 4_665 1_554 ?
O6 Cd2 C8 102.55(9) 4_665 . ?
N6 Cd2 O2 148.04(9) . . ?
N6 Cd2 O1 100.88(9) . . ?
N6 Cd2 O6 88.27(10) . 4_665 ?
N6 Cd2 O8 92.73(12) . 1_554 ?
N6 Cd2 C9 97.73(10) . 1_554 ?
N6 Cd2 C8 125.97(10) . . ?
N6 Cd2 O7 104.01(15) . 1_554 ?
O8 Cd2 O1 157.76(10) 1_554 . ?
O8 Cd2 C9 27.36(10) 1_554 1_554 ?
O8 Cd2 C8 141.18(12) 1_554 . ?
C8 Cd2 C9 127.79(9) . 1_554 ?
O7 Cd2 O1 104.62(10) 1_554 . ?
O7 Cd2 O6 132.14(10) 1_554 4_665 ?
O7 Cd2 O8 54.55(10) 1_554 1_554 ?
O7 Cd2 C9 27.28(10) 1_554 1_554 ?
O7 Cd2 C8 106.28(11) 1_554 . ?
C8 O2 Cd2 92.08(19) . . ?
C1 O3 Cd1 90.05(18) . 4_765 ?
C8 O1 Cd2 89.82(19) . . ?
Cd1 O6 Cd2 108.02(9) . 4_566 ?
C16 O6 Cd1 111.5(2) . . ?
C16 O6 Cd2 118.9(2) . 4_566 ?
C1 O4 Cd1 90.89(18) . 4_765 ?
C35 N4 C29 127.6(3) . . ?
C34 N4 C29 125.3(3) . . ?
C34 N4 C35 107.2(3) . . ?
C19 N5 C26 125.6(3) . . ?
C19 N5 C18 107.2(3) . . ?
C18 N5 C26 127.2(3) . . ?
C34 N3 Cd1 125.6(2) . . ?
C34 N3 C36 106.2(3) . . ?
C36 N3 Cd1 125.8(2) . . ?
C19 N6 Cd2 118.2(2) . . ?
C19 N6 C17 106.0(3) . . ?
C17 N6 Cd2 133.9(2) . . ?
C39 N1 C41 128.1(3) . . ?
C39 N1 C38 105.1(3) . . ?
C38 N1 C41 126.7(3) . . ?
Cd2 O8 Cd1 95.72(9) 1_556 4_666 ?
C9 O8 Cd1 160.7(3) . 4_666 ?
C9 O8 Cd2 92.1(2) . 1_556 ?
C39 N2 Cd1 125.2(2) . . ?
C39 N2 C37 105.5(3) . . ?
C37 N2 Cd1 129.3(3) . . ?
O6 C16 C13 114.2(3) . . ?
O5 C16 O6 123.0(3) . . ?
O5 C16 C13 122.8(3) . . ?
O3 C1 Cd1 61.73(16) . 4_765 ?
O3 C1 C2 119.5(3) . . ?
O4 C1 Cd1 60.91(16) . 4_765 ?
O4 C1 O3 122.6(3) . . ?
O4 C1 C2 117.7(3) . . ?
C2 C1 Cd1 174.4(2) . 4_765 ?
C29 C24 C25 118.6(3) . . ?
C29 C24 C23 123.4(3) . . ?
C23 C24 C25 118.0(3) . . ?
C24 C29 N4 118.4(3) . . ?
C24 C29 C28 123.3(3) . . ?
C28 C29 N4 118.3(3) . . ?
C25 C26 N5 118.1(3) . . ?
C27 C26 N5 118.5(3) . . ?
C27 C26 C25 123.5(3) . . ?
C4 C5 H5 107.4 . . ?
C8 C5 H5 107.4 . . ?
C8 C5 C4 111.2(3) . . ?
C6 C5 H5 107.4 . . ?
C6 C5 C4 111.5(3) . . ?
C6 C5 C8 111.6(3) . . ?
C16 C13 H13 108.0 . . ?
C16 C13 C14 113.7(3) . . ?
C16 C13 C12 109.8(3) . . ?
C14 C13 H13 108.0 . . ?
C14 C13 C12 109.2(3) . . ?
C12 C13 H13 108.0 . . ?
C26 C25 C24 118.0(3) . . ?
C26 C25 C20 123.3(3) . . ?
C20 C25 C24 118.8(3) . . ?
C25 C20 H20 119.6 . . ?
C21 C20 C25 120.9(3) . . ?
C21 C20 H20 119.6 . . ?
C26 C27 C28 118.7(3) . . ?
C26 C27 C30 122.6(3) . . ?
C30 C27 C28 118.7(3) . . ?
N4 C35 H35 127.0 . . ?
C36 C35 N4 105.9(3) . . ?
C36 C35 H35 127.0 . . ?
C9 C10 H10 107.7 . . ?
C9 C10 C15 109.8(3) . . ?
C9 C10 C11 112.1(3) . . ?
C15 C10 H10 107.7 . . ?
C11 C10 H10 107.7 . . ?
C11 C10 C15 111.7(3) . . ?
C29 C28 C27 117.9(3) . . ?
C29 C28 C33 123.3(3) . . ?
C33 C28 C27 118.8(3) . . ?
O8 C9 Cd2 60.52(17) . 1_556 ?
O8 C9 C10 121.1(3) . . ?
C10 C9 Cd2 175.6(2) . 1_556 ?
O7 C9 Cd2 58.82(18) . 1_556 ?
O7 C9 O8 119.0(3) . . ?
O7 C9 C10 119.8(3) . . ?
C5 C4 H4A 109.3 . . ?
C5 C4 H4B 109.3 . . ?
H4A C4 H4B 108.0 . . ?
C3 C4 C5 111.5(3) . . ?
C3 C4 H4A 109.3 . . ?
C3 C4 H4B 109.3 . . ?
O2 C8 Cd2 59.67(15) . . ?
O2 C8 O1 121.6(3) . . ?
O2 C8 C5 119.2(3) . . ?
O1 C8 Cd2 61.95(16) . . ?
O1 C8 C5 119.2(3) . . ?
C5 C8 Cd2 177.7(2) . . ?
N4 C34 H34 124.5 . . ?
N3 C34 N4 111.0(3) . . ?
N3 C34 H34 124.5 . . ?
N5 C19 H19 124.7 . . ?
N6 C19 N5 110.5(3) . . ?
N6 C19 H19 124.7 . . ?
C1 C2 H2 108.3 . . ?
C1 C2 C3 114.9(3) . . ?
C1 C2 C7 107.1(3) . . ?
C3 C2 H2 108.3 . . ?
C3 C2 C7 109.8(3) . . ?
C7 C2 H2 108.3 . . ?
C20 C21 H21 119.8 . . ?
C20 C21 C22 120.5(3) . . ?
C22 C21 H21 119.8 . . ?
C5 C6 H6A 109.4 . . ?
C5 C6 H6B 109.4 . . ?
C5 C6 C7 111.1(3) . . ?
H6A C6 H6B 108.0 . . ?
C7 C6 H6A 109.4 . . ?
C7 C6 H6B 109.4 . . ?
C9 O7 Cd2 93.9(2) . 1_556 ?
C10 C15 H15A 109.3 . . ?
C10 C15 H15B 109.3 . . ?
H15A C15 H15B 108.0 . . ?
C14 C15 C10 111.6(3) . . ?
C14 C15 H15A 109.3 . . ?
C14 C15 H15B 109.3 . . ?
N1 C39 H39 123.6 . . ?
N2 C39 N1 112.7(3) . . ?
N2 C39 H39 123.6 . . ?
C13 C14 C15 110.1(3) . . ?
C13 C14 H14A 109.6 . . ?
C13 C14 H14B 109.6 . . ?
C15 C14 H14A 109.6 . . ?
C15 C14 H14B 109.6 . . ?
H14A C14 H14B 108.2 . . ?
C24 C23 H23 119.5 . . ?
C22 C23 C24 120.9(3) . . ?
C22 C23 H23 119.5 . . ?
C4 C3 H3A 109.4 . . ?
C4 C3 H3B 109.4 . . ?
C2 C3 C4 111.1(3) . . ?
C2 C3 H3A 109.4 . . ?
C2 C3 H3B 109.4 . . ?
H3A C3 H3B 108.0 . . ?
C21 C22 H22 119.6 . . ?
C23 C22 C21 120.8(3) . . ?
C23 C22 H22 119.6 . . ?
C27 C30 H30 119.7 . . ?
C31 C30 C27 120.6(3) . . ?
C31 C30 H30 119.7 . . ?
C41 C40 C42 118.4(4) . 3_567 ?
C41 C40 C46 123.5(3) . 3_567 ?
C46 C40 C42 118.1(4) 3_567 3_567 ?
N3 C36 H36 125.1 . . ?
C35 C36 N3 109.7(3) . . ?
C35 C36 H36 125.1 . . ?
C40 C41 N1 119.1(4) . . ?
C40 C41 C42 123.3(3) . . ?
C42 C41 N1 117.6(4) . . ?
C2 C7 H7A 109.4 . . ?
C2 C7 H7B 109.4 . . ?
C6 C7 C2 111.3(3) . . ?
C6 C7 H7A 109.4 . . ?
C6 C7 H7B 109.4 . . ?
H7A C7 H7B 108.0 . . ?
C30 C31 H31 119.6 . . ?
C30 C31 C32 120.9(3) . . ?
C32 C31 H31 119.6 . . ?
C28 C33 H33 119.6 . . ?
C32 C33 C28 120.7(3) . . ?
C32 C33 H33 119.6 . . ?
C10 C11 H11A 109.2 . . ?
C10 C11 H11B 109.2 . . ?
H11A C11 H11B 107.9 . . ?
C12 C11 C10 112.0(3) . . ?
C12 C11 H11A 109.2 . . ?
C12 C11 H11B 109.2 . . ?
C31 C32 H32 119.9 . . ?
C33 C32 C31 120.2(4) . . ?
C33 C32 H32 119.9 . . ?
C41 C42 C40 118.3(4) . 3_567 ?
C41 C42 C43 123.4(3) . . ?
C43 C42 C40 118.3(4) . 3_567 ?
C40 C46 H46 119.8 3_567 . ?
C45 C46 C40 120.4(4) . 3_567 ?
C45 C46 H46 119.8 . . ?
C13 C12 H12A 109.6 . . ?
C13 C12 H12B 109.6 . . ?
C11 C12 C13 110.2(3) . . ?
C11 C12 H12A 109.6 . . ?
C11 C12 H12B 109.6 . . ?
H12A C12 H12B 108.1 . . ?
N5 C18 H18 127.1 . . ?
C17 C18 N5 105.8(3) . . ?
C17 C18 H18 127.1 . . ?
N6 C17 H17 124.8 . . ?
C18 C17 N6 110.5(3) . . ?
C18 C17 H17 124.8 . . ?
C43 C44 H44 119.8 . . ?
C43 C44 C45 120.4(4) . . ?
C45 C44 H44 119.8 . . ?
C42 C43 H43 119.3 . . ?
C44 C43 C42 121.4(4) . . ?
C44 C43 H43 119.3 . . ?
C46 C45 C44 121.4(4) . . ?
C46 C45 H45 119.3 . . ?
C44 C45 H45 119.3 . . ?
N1 C38 H38 126.4 . . ?
C37 C38 N1 107.1(4) . . ?
C37 C38 H38 126.4 . . ?
N2 C37 C38 109.5(4) . . ?
N2 C37 H37 125.2 . . ?
C38 C37 H37 125.2 . . ?
H10A O10 H10B 90.0 . . ?
H9A O9 H9B 104.6 . . ?

loop_
_geom_bond_atom_site_label_1
_geom_bond_atom_site_label_2
_geom_bond_distance
_geom_bond_site_symmetry_2
_geom_bond_publ_flag
Cd1 O3 2.350(2) 4_466 ?
Cd1 O6 2.218(2) . ?
Cd1 O4 2.332(2) 4_466 ?
Cd1 N3 2.229(3) . ?
Cd1 O8 2.602(3) 4_565 ?
Cd1 N2 2.289(3) . ?
Cd1 C1 2.668(3) 4_466 ?
Cd2 O2 2.293(2) . ?
Cd2 O1 2.343(2) . ?
Cd2 O6 2.319(2) 4_665 ?
Cd2 N6 2.238(3) . ?
Cd2 O8 2.343(3) 1_554 ?
Cd2 C9 2.689(3) 1_554 ?
Cd2 C8 2.654(3) . ?
Cd2 O7 2.306(3) 1_554 ?
O2 C8 1.257(4) . ?
O3 C1 1.262(4) . ?
O1 C8 1.256(4) . ?
O6 C16 1.308(4) . ?
O4 C1 1.261(4) . ?
O5 C16 1.229(4) . ?
N4 C29 1.435(4) . ?
N4 C35 1.377(4) . ?
N4 C34 1.354(4) . ?
N5 C26 1.436(4) . ?
N5 C19 1.349(4) . ?
N5 C18 1.380(5) . ?
N3 C34 1.311(4) . ?
N3 C36 1.375(4) . ?
N6 C19 1.326(4) . ?
N6 C17 1.360(5) . ?
N1 C39 1.340(4) . ?
N1 C41 1.433(4) . ?
N1 C38 1.355(6) . ?
O8 C9 1.237(4) . ?
N2 C39 1.306(4) . ?
N2 C37 1.338(6) . ?
C16 C13 1.518(4) . ?
C1 C2 1.518(4) . ?
C24 C29 1.393(5) . ?
C24 C25 1.447(4) . ?
C24 C23 1.422(5) . ?
C29 C28 1.409(5) . ?
C26 C25 1.398(5) . ?
C26 C27 1.394(5) . ?
C5 H5 1.0000 . ?
C5 C4 1.535(4) . ?
C5 C8 1.527(4) . ?
C5 C6 1.519(5) . ?
C13 H13 1.0000 . ?
C13 C14 1.522(4) . ?
C13 C12 1.536(4) . ?
C25 C20 1.424(5) . ?
C20 H20 0.9500 . ?
C20 C21 1.349(5) . ?
C27 C28 1.439(5) . ?
C27 C30 1.419(5) . ?
C35 H35 0.9500 . ?
C35 C36 1.355(5) . ?
C10 H10 1.0000 . ?
C10 C9 1.515(4) . ?
C10 C15 1.530(4) . ?
C10 C11 1.528(5) . ?
C28 C33 1.423(5) . ?
C9 O7 1.236(4) . ?
C4 H4A 0.9900 . ?
C4 H4B 0.9900 . ?
C4 C3 1.531(4) . ?
C34 H34 0.9500 . ?
C19 H19 0.9500 . ?
C2 H2 1.0000 . ?
C2 C3 1.525(4) . ?
C2 C7 1.524(5) . ?
C21 H21 0.9500 . ?
C21 C22 1.422(5) . ?
C6 H6A 0.9900 . ?
C6 H6B 0.9900 . ?
C6 C7 1.523(5) . ?
C15 H15A 0.9900 . ?
C15 H15B 0.9900 . ?
C15 C14 1.520(4) . ?
C39 H39 0.9500 . ?
C14 H14A 0.9900 . ?
C14 H14B 0.9900 . ?
C23 H23 0.9500 . ?
C23 C22 1.356(5) . ?
C3 H3A 0.9900 . ?
C3 H3B 0.9900 . ?
C22 H22 0.9500 . ?
C30 H30 0.9500 . ?
C30 C31 1.364(6) . ?
C40 C41 1.396(6) . ?
C40 C42 1.443(5) 3_567 ?
C40 C46 1.437(6) 3_567 ?
C36 H36 0.9500 . ?
C41 C42 1.398(6) . ?
C7 H7A 0.9900 . ?
C7 H7B 0.9900 . ?
C31 H31 0.9500 . ?
C31 C32 1.419(6) . ?
C33 H33 0.9500 . ?
C33 C32 1.364(5) . ?
C11 H11A 0.9900 . ?
C11 H11B 0.9900 . ?
C11 C12 1.527(4) . ?
C32 H32 0.9500 . ?
C42 C43 1.421(6) . ?
C46 H46 0.9500 . ?
C46 C45 1.346(6) . ?
C12 H12A 0.9900 . ?
C12 H12B 0.9900 . ?
C18 H18 0.9500 . ?
C18 C17 1.346(5) . ?
C17 H17 0.9500 . ?
C44 H44 0.9500 . ?
C44 C43 1.344(6) . ?
C44 C45 1.412(6) . ?
C43 H43 0.9500 . ?
C45 H45 0.9500 . ?
C38 H38 0.9500 . ?
C38 C37 1.357(7) . ?
C37 H37 0.9500 . ?
O10 H10A 0.8798 . ?
O10 H10B 0.8817 . ?
O9 H9A 0.9061 . ?
O9 H9B 0.8948 . ?

loop_
_geom_torsion_atom_site_label_1
_geom_torsion_atom_site_label_2
_geom_torsion_atom_site_label_3
_geom_torsion_atom_site_label_4
_geom_torsion
_geom_torsion_site_symmetry_1
_geom_torsion_site_symmetry_2
_geom_torsion_site_symmetry_3
_geom_torsion_site_symmetry_4
_geom_torsion_publ_flag
Cd1 O3 C1 O4 -0.9(3) 4_765 . . . ?
Cd1 O3 C1 C2 173.8(3) 4_765 . . . ?
Cd1 O6 C16 O5 -12.1(4) . . . . ?
Cd1 O6 C16 C13 165.4(2) . . . . ?
Cd1 O4 C1 O3 0.9(3) 4_765 . . . ?
Cd1 O4 C1 C2 -173.9(3) 4_765 . . . ?
Cd1 N3 C34 N4 164.4(2) . . . . ?
Cd1 N3 C36 C35 -164.5(3) . . . . ?
Cd1 O8 C9 Cd2 -114.1(8) 4_666 . . 1_556 ?
Cd1 O8 C9 C10 70.6(9) 4_666 . . . ?
Cd1 O8 C9 O7 -107.7(7) 4_666 . . . ?
Cd1 N2 C39 N1 176.9(3) . . . . ?
Cd1 N2 C37 C38 -177.7(4) . . . . ?
Cd2 O2 C8 O1 -0.7(3) . . . . ?
Cd2 O2 C8 C5 177.7(2) . . . . ?
Cd2 O1 C8 O2 0.7(3) . . . . ?
Cd2 O1 C8 C5 -177.7(3) . . . . ?
Cd2 O6 C16 O5 114.5(3) 4_566 . . . ?
Cd2 O6 C16 C13 -68.0(3) 4_566 . . . ?
Cd2 N6 C19 N5 165.8(2) . . . . ?
Cd2 N6 C17 C18 -163.4(3) . . . . ?
Cd2 O8 C9 C10 -175.3(3) 1_556 . . . ?
Cd2 O8 C9 O7 6.4(4) 1_556 . . . ?
O3 C1 C2 C3 26.1(4) . . . . ?
O3 C1 C2 C7 -96.0(4) . . . . ?
O6 C16 C13 C14 150.5(3) . . . . ?
O6 C16 C13 C12 -86.9(3) . . . . ?
O4 C1 C2 C3 -158.9(3) . . . . ?
O4 C1 C2 C7 78.9(4) . . . . ?
O5 C16 C13 C14 -32.0(5) . . . . ?
O5 C16 C13 C12 90.6(4) . . . . ?
N4 C29 C28 C27 -175.5(3) . . . . ?
N4 C29 C28 C33 5.2(5) . . . . ?
N4 C35 C36 N3 0.8(4) . . . . ?
N5 C26 C25 C24 -176.5(3) . . . . ?
N5 C26 C25 C20 2.6(4) . . . . ?
N5 C26 C27 C28 178.8(3) . . . . ?
N5 C26 C27 C30 -0.8(5) . . . . ?
N5 C18 C17 N6 0.6(5) . . . . ?
N1 C41 C42 C40 179.1(3) . . . 3_567 ?
N1 C41 C42 C43 -2.0(5) . . . . ?
N1 C38 C37 N2 0.3(8) . . . . ?
O8 C9 O7 Cd2 -6.5(4) . . . 1_556 ?
C16 C13 C14 C15 -176.0(3) . . . . ?
C16 C13 C12 C11 174.9(3) . . . . ?
C1 C2 C3 C4 -178.0(3) . . . . ?
C1 C2 C7 C6 -176.4(3) . . . . ?
C24 C29 C28 C27 2.7(5) . . . . ?
C24 C29 C28 C33 -176.6(3) . . . . ?
C24 C25 C20 C21 1.1(5) . . . . ?
C24 C23 C22 C21 1.0(6) . . . . ?
C29 N4 C35 C36 178.6(3) . . . . ?
C29 N4 C34 N3 -179.4(3) . . . . ?
C29 C24 C25 C26 -2.6(4) . . . . ?
C29 C24 C25 C20 178.2(3) . . . . ?
C29 C24 C23 C22 -179.3(3) . . . . ?
C29 C28 C33 C32 -179.1(3) . . . . ?
C26 N5 C19 N6 -178.1(3) . . . . ?
C26 N5 C18 C17 178.2(4) . . . . ?
C26 C25 C20 C21 -178.0(3) . . . . ?
C26 C27 C28 C29 -2.0(5) . . . . ?
C26 C27 C28 C33 177.3(3) . . . . ?
C26 C27 C30 C31 -178.4(3) . . . . ?
C5 C4 C3 C2 55.2(4) . . . . ?
C5 C6 C7 C2 -57.1(4) . . . . ?
C25 C24 C29 N4 177.9(3) . . . . ?
C25 C24 C29 C28 -0.3(4) . . . . ?
C25 C24 C23 C22 1.4(5) . . . . ?
C25 C26 C27 C28 -1.0(5) . . . . ?
C25 C26 C27 C30 179.4(3) . . . . ?
C25 C20 C21 C22 1.4(5) . . . . ?
C20 C21 C22 C23 -2.5(6) . . . . ?
C27 C26 C25 C24 3.3(5) . . . . ?
C27 C26 C25 C20 -177.6(3) . . . . ?
C27 C28 C33 C32 1.6(5) . . . . ?
C27 C30 C31 C32 0.7(6) . . . . ?
C35 N4 C29 C24 72.7(4) . . . . ?
C35 N4 C29 C28 -109.0(4) . . . . ?
C35 N4 C34 N3 -0.7(4) . . . . ?
C10 C9 O7 Cd2 175.2(3) . . . 1_556 ?
C10 C15 C14 C13 -57.7(4) . . . . ?
C10 C11 C12 C13 55.5(4) . . . . ?
C28 C27 C30 C31 2.0(5) . . . . ?
C28 C33 C32 C31 1.0(6) . . . . ?
C9 C10 C15 C14 177.6(3) . . . . ?
C9 C10 C11 C12 -175.3(3) . . . . ?
C4 C5 C8 O2 130.9(3) . . . . ?
C4 C5 C8 O1 -50.7(4) . . . . ?
C4 C5 C6 C7 54.1(4) . . . . ?
C8 C5 C4 C3 -178.7(3) . . . . ?
C8 C5 C6 C7 179.2(3) . . . . ?
C34 N4 C29 C24 -108.9(4) . . . . ?
C34 N4 C29 C28 69.4(4) . . . . ?
C34 N4 C35 C36 -0.1(4) . . . . ?
C34 N3 C36 C35 -1.2(4) . . . . ?
C19 N5 C26 C25 -98.6(4) . . . . ?
C19 N5 C26 C27 81.6(4) . . . . ?
C19 N5 C18 C17 -1.1(5) . . . . ?
C19 N6 C17 C18 0.1(5) . . . . ?
C6 C5 C4 C3 -53.4(4) . . . . ?
C6 C5 C8 O2 5.7(4) . . . . ?
C6 C5 C8 O1 -175.9(3) . . . . ?
C15 C10 C9 O8 -114.9(4) . . . . ?
C15 C10 C9 O7 63.3(5) . . . . ?
C15 C10 C11 C12 -51.6(4) . . . . ?
C39 N1 C41 C40 -95.5(5) . . . . ?
C39 N1 C41 C42 85.7(5) . . . . ?
C39 N1 C38 C37 -1.2(7) . . . . ?
C39 N2 C37 C38 0.8(7) . . . . ?
C14 C13 C12 C11 -59.9(4) . . . . ?
C23 C24 C29 N4 -1.4(4) . . . . ?
C23 C24 C29 C28 -179.6(3) . . . . ?
C23 C24 C25 C26 176.7(3) . . . . ?
C23 C24 C25 C20 -2.5(4) . . . . ?
C3 C2 C7 C6 58.3(4) . . . . ?
C30 C27 C28 C29 177.6(3) . . . . ?
C30 C27 C28 C33 -3.1(5) . . . . ?
C30 C31 C32 C33 -2.2(6) . . . . ?
C40 C41 C42 C40 0.4(6) . . . 3_567 ?
C40 C41 C42 C43 179.3(4) . . . . ?
C40 C42 C43 C44 0.0(6) 3_567 . . . ?
C40 C46 C45 C44 0.7(7) 3_567 . . . ?
C36 N3 C34 N4 1.2(4) . . . . ?
C41 N1 C39 N2 -174.0(4) . . . . ?
C41 N1 C38 C37 174.7(5) . . . . ?
C41 C42 C43 C44 -178.9(4) . . . . ?
C7 C2 C3 C4 -57.3(4) . . . . ?
C11 C10 C9 O8 9.8(5) . . . . ?
C11 C10 C9 O7 -171.9(4) . . . . ?
C11 C10 C15 C14 52.6(4) . . . . ?
C42 C40 C41 N1 -179.1(3) 3_567 . . . ?
C42 C40 C41 C42 -0.4(6) 3_567 . . . ?
C46 C40 C41 N1 0.1(5) 3_567 . . . ?
C46 C40 C41 C42 178.8(4) 3_567 . . . ?
C12 C13 C14 C15 61.1(4) . . . . ?
C18 N5 C26 C25 82.2(5) . . . . ?
C18 N5 C26 C27 -97.6(5) . . . . ?
C18 N5 C19 N6 1.2(4) . . . . ?
C17 N6 C19 N5 -0.8(4) . . . . ?
C43 C44 C45 C46 -0.8(7) . . . . ?
C45 C44 C43 C42 0.4(7) . . . . ?
C38 N1 C39 N2 1.8(6) . . . . ?
C38 N1 C41 C40 89.5(6) . . . . ?
C38 N1 C41 C42 -89.3(6) . . . . ?
C37 N2 C39 N1 -1.7(6) . . . . ?
